data_4100940
loop_
_publ_author_name
'Hiremath, Rupa'
'Swift, Jennifer A.'

_journal_name_full 'Journal of the American Chemical Society'
_journal_year 2005
_chemical_formula_moiety 'C30 H26 N2 O'
_chemical_formula_sum 'C30 H26 N2 O'
_chemical_formula_weight 430.53
_space_group_IT_number 2
_space_group_name_Hall '-P 1'
_space_group_name_H-M_alt 'P -1'
_symmetry_cell_setting triclinic
_symmetry_space_group_name_Hall '-P 1'
_symmetry_space_group_name_H-M 'P -1'
_cell_angle_alpha 65.548(2)
_cell_angle_beta 67.047(2)
_cell_angle_gamma 89.489(2)
_cell_formula_units_Z 2
_cell_length_a 9.5827(7)
_cell_length_b 11.8653(8)
_cell_length_c 12.0329(7)
_cell_measurement_temperature 126(2)
_cell_volume 1127.70(13)
_diffrn_ambient_temperature 126(2)
_exptl_crystal_density_diffrn 1.268
_cod_depositor_comments
;
The following automatic conversions were performed:
'_symmetry_cell_setting' value 'Triclinic' changed to 'triclinic'
according to '/home/saulius/struct/CIF-dictionaries/cif_core.dic'
dictionary named 'cif_core.dic' version 2.4.1 from 2010-06-29.

Automatic conversion script
Id: cif_fix_enum 1527 2010-12-29 10:47:43Z saulius 
;
_cod_database_code 4100940

loop_
_symmetry_equiv_pos_as_xyz
'x, y, z'
'-x, -y, -z'

loop_
_atom_site_label
_atom_site_type_symbol
_atom_site_fract_x
_atom_site_fract_y
_atom_site_fract_z
_atom_site_U_iso_or_equiv
_atom_site_adp_type
_atom_site_occupancy
_atom_site_symmetry_multiplicity
_atom_site_calc_flag
_atom_site_refinement_flags
_atom_site_disorder_assembly
_atom_site_disorder_group
C1 C 0.7873(2) 0.98179(15) 0.15631(18) 0.0274(3) Uani 1 1 d . . .
O2 O 0.83698(12) 0.92446(9) 0.06724(10) 0.0246(2) Uani 1 1 d . . .
C3 C 0.84826(15) 0.79998(13) 0.12182(15) 0.0199(3) Uani 1 1 d . . .
C4 C 0.90519(17) 0.75078(14) 0.02732(15) 0.0234(3) Uani 1 1 d . . .
C5 C 0.92040(17) 0.62792(14) 0.06797(15) 0.0230(3) Uani 1 1 d . . .
C6 C 0.87643(15) 0.54626(13) 0.20685(15) 0.0192(3) Uani 1 1 d . . .
N7 N 0.88498(13) 0.42188(11) 0.24224(12) 0.0203(3) Uani 1 1 d . . .
C8 C 0.83686(15) 0.34405(13) 0.37263(15) 0.0191(3) Uani 1 1 d . . .
C9 C 0.78516(14) 0.38545(13) 0.47537(14) 0.0178(3) Uani 1 1 d . . .
C10 C 0.77557(14) 0.51157(13) 0.44062(14) 0.0167(3) Uani 1 1 d . . .
C11 C 0.81949(15) 0.59547(13) 0.30190(14) 0.0176(3) Uani 1 1 d . . .
C12 C 0.80880(15) 0.72534(13) 0.25627(15) 0.0189(3) Uani 1 1 d . . .
C13 C 0.83101(16) 0.20728(13) 0.40580(15) 0.0202(3) Uani 1 1 d . . .
C14 C 0.96007(18) 0.16534(15) 0.34238(16) 0.0246(3) Uani 1 1 d . . .
C15 C 0.9541(2) 0.03869(15) 0.37107(17) 0.0297(4) Uani 1 1 d . . .
C16 C 0.8183(2) -0.04663(15) 0.46171(17) 0.0304(4) Uani 1 1 d . . .
C17 C 0.6884(2) -0.00570(15) 0.52351(18) 0.0319(4) Uani 1 1 d . . .
C18 C 0.69473(18) 0.12039(15) 0.49686(17) 0.0280(3) Uani 1 1 d . . .
C19 C 0.74068(15) 0.29398(13) 0.61884(14) 0.0183(3) Uani 1 1 d . . .
C20 C 0.85016(16) 0.23450(13) 0.66044(15) 0.0205(3) Uani 1 1 d . . .
C21 C 0.80921(17) 0.15188(14) 0.79450(16) 0.0239(3) Uani 1 1 d . . .
C22 C 0.65747(17) 0.12524(14) 0.88835(16) 0.0237(3) Uani 1 1 d . . .
C23 C 0.54731(17) 0.18295(14) 0.84821(15) 0.0226(3) Uani 1 1 d . . .
C24 C 0.58878(16) 0.26732(13) 0.71508(15) 0.0204(3) Uani 1 1 d . . .
C25 C 0.71627(15) 0.55628(12) 0.54626(14) 0.0172(3) Uani 1 1 d . . .
C26 C 0.78853(16) 0.54616(13) 0.63008(15) 0.0196(3) Uani 1 1 d . . .
C27 C 0.72686(16) 0.57894(14) 0.73450(15) 0.0216(3) Uani 1 1 d . . .
C28 C 0.58509(16) 0.62153(13) 0.76372(15) 0.0225(3) Uani 1 1 d . . .
C29 C 0.51361(16) 0.63390(14) 0.67807(15) 0.0225(3) Uani 1 1 d . . .
C30 C 0.57825(16) 0.60213(13) 0.57294(15) 0.0206(3) Uani 1 1 d . . .
N31 N 0.51532(15) 0.64521(13) 0.87448(14) 0.0305(3) Uani 1 1 d . . .
C32 C 0.6045(2) 0.6673(2) 0.9391(2) 0.0378(4) Uani 1 1 d . . .
C33 C 0.3726(2) 0.6944(2) 0.8959(2) 0.0393(4) Uani 1 1 d . . .
H34 H 0.8556(19) 0.9698(16) 0.2056(18) 0.037(5) Uiso 1 1 d . . .
H35 H 0.6767(18) 0.9430(15) 0.2274(17) 0.027(4) Uiso 1 1 d . . .
H36 H 0.7898(19) 1.0731(18) 0.0974(18) 0.040(5) Uiso 1 1 d . . .
H37 H 0.9337(17) 0.8054(15) -0.0676(17) 0.024(4) Uiso 1 1 d . . .
H38 H 0.9632(17) 0.5970(14) -0.0014(16) 0.025(4) Uiso 1 1 d . . .
H39 H 0.7706(16) 0.7588(14) 0.3204(15) 0.017(4) Uiso 1 1 d . . .
H40 H 1.0561(18) 0.2242(15) 0.2793(17) 0.029(4) Uiso 1 1 d . . .
H41 H 1.050(2) 0.0121(17) 0.3253(18) 0.041(5) Uiso 1 1 d . . .
H42 H 0.8144(19) -0.1348(17) 0.4824(18) 0.036(5) Uiso 1 1 d . . .
H43 H 0.588(2) -0.0648(17) 0.5871(18) 0.037(5) Uiso 1 1 d . . .
H44 H 0.6005(19) 0.1472(15) 0.5449(17) 0.030(4) Uiso 1 1 d . . .
H45 H 0.9543(17) 0.2490(14) 0.5972(15) 0.019(4) Uiso 1 1 d . . .
H46 H 0.8834(18) 0.1065(15) 0.8260(17) 0.029(4) Uiso 1 1 d . . .
H47 H 0.6274(18) 0.0637(16) 0.9823(18) 0.027(4) Uiso 1 1 d . . .
H48 H 0.4415(18) 0.1636(15) 0.9140(17) 0.027(4) Uiso 1 1 d . . .
H49 H 0.5120(18) 0.3120(15) 0.6867(16) 0.026(4) Uiso 1 1 d . . .
H50 H 0.8850(17) 0.5133(14) 0.6171(16) 0.023(4) Uiso 1 1 d . . .
H51 H 0.7788(18) 0.5647(14) 0.7944(16) 0.026(4) Uiso 1 1 d . . .
H52 H 0.4185(17) 0.6660(14) 0.6934(15) 0.020(4) Uiso 1 1 d . . .
H53 H 0.5218(18) 0.6126(15) 0.5142(17) 0.029(4) Uiso 1 1 d . . .
H54 H 0.675(2) 0.6046(19) 0.952(2) 0.052(6) Uiso 1 1 d . . .
H55 H 0.533(2) 0.6591(18) 1.031(2) 0.052(6) Uiso 1 1 d . . .
H56 H 0.671(2) 0.757(2) 0.881(2) 0.061(6) Uiso 1 1 d . . .
H57 H 0.330(2) 0.6941(18) 0.987(2) 0.052(6) Uiso 1 1 d . . .
H58 H 0.381(2) 0.776(2) 0.826(2) 0.046(6) Uiso 1 1 d . . .
H59 H 0.296(2) 0.6388(17) 0.8989(18) 0.037(5) Uiso 1 1 d . . .

loop_
_atom_site_aniso_label
_atom_site_aniso_U_11
_atom_site_aniso_U_22
_atom_site_aniso_U_33
_atom_site_aniso_U_23
_atom_site_aniso_U_13
_atom_site_aniso_U_12
C1 0.0358(9) 0.0215(8) 0.0276(9) -0.0108(7) -0.0162(7) 0.0056(7)
O2 0.0324(6) 0.0189(5) 0.0218(6) -0.0066(5) -0.0136(5) 0.0039(4)
C3 0.0200(6) 0.0171(7) 0.0218(8) -0.0061(6) -0.0108(6) 0.0026(5)
C4 0.0275(7) 0.0242(8) 0.0147(8) -0.0054(7) -0.0088(6) -0.0001(6)
C5 0.0271(7) 0.0244(8) 0.0183(8) -0.0108(7) -0.0089(6) 0.0026(6)
C6 0.0205(6) 0.0196(7) 0.0189(7) -0.0091(6) -0.0091(6) 0.0020(5)
N7 0.0229(6) 0.0197(6) 0.0194(6) -0.0098(5) -0.0089(5) 0.0030(5)
C8 0.0178(6) 0.0197(7) 0.0214(8) -0.0101(6) -0.0090(6) 0.0033(5)
C9 0.0163(6) 0.0197(7) 0.0176(7) -0.0078(6) -0.0081(5) 0.0030(5)
C10 0.0154(6) 0.0198(7) 0.0160(7) -0.0087(6) -0.0071(5) 0.0022(5)
C11 0.0178(6) 0.0187(7) 0.0177(7) -0.0081(6) -0.0088(5) 0.0015(5)
C12 0.0189(6) 0.0200(7) 0.0187(7) -0.0090(6) -0.0084(6) 0.0021(5)
C13 0.0271(7) 0.0191(7) 0.0190(7) -0.0095(6) -0.0129(6) 0.0042(6)
C14 0.0291(8) 0.0247(8) 0.0231(8) -0.0131(7) -0.0115(7) 0.0051(6)
C15 0.0401(9) 0.0290(9) 0.0307(9) -0.0195(8) -0.0187(8) 0.0119(7)
C16 0.0503(10) 0.0201(8) 0.0323(9) -0.0146(7) -0.0254(8) 0.0085(7)
C17 0.0390(9) 0.0230(9) 0.0309(9) -0.0106(7) -0.0135(8) -0.0028(7)
C18 0.0292(8) 0.0255(8) 0.0302(9) -0.0147(7) -0.0110(7) 0.0022(6)
C19 0.0241(7) 0.0154(7) 0.0188(7) -0.0086(6) -0.0112(6) 0.0029(5)
C20 0.0220(7) 0.0185(7) 0.0205(8) -0.0074(6) -0.0099(6) 0.0033(5)
C21 0.0277(7) 0.0217(8) 0.0256(8) -0.0091(7) -0.0160(6) 0.0056(6)
C22 0.0316(8) 0.0195(8) 0.0185(8) -0.0048(6) -0.0129(6) 0.0007(6)
C23 0.0237(7) 0.0218(8) 0.0197(8) -0.0086(6) -0.0075(6) -0.0008(6)
C24 0.0218(7) 0.0202(7) 0.0215(8) -0.0097(6) -0.0110(6) 0.0038(6)
C25 0.0198(6) 0.0138(7) 0.0162(7) -0.0055(6) -0.0072(5) -0.0002(5)
C26 0.0200(6) 0.0192(7) 0.0196(7) -0.0077(6) -0.0094(6) 0.0029(5)
C27 0.0248(7) 0.0243(8) 0.0202(8) -0.0118(7) -0.0117(6) 0.0025(6)
C28 0.0249(7) 0.0207(8) 0.0195(8) -0.0103(6) -0.0056(6) 0.0006(6)
C29 0.0216(7) 0.0231(8) 0.0228(8) -0.0108(7) -0.0088(6) 0.0058(6)
C30 0.0223(7) 0.0215(7) 0.0204(8) -0.0094(6) -0.0113(6) 0.0041(6)
N31 0.0315(7) 0.0398(8) 0.0283(8) -0.0240(7) -0.0108(6) 0.0074(6)
C32 0.0410(10) 0.0488(12) 0.0303(10) -0.0279(9) -0.0104(8) 0.0009(9)
C33 0.0365(10) 0.0479(13) 0.0370(11) -0.0291(10) -0.0083(8) 0.0133(9)

loop_
_geom_bond_atom_site_label_1
_geom_bond_atom_site_label_2
_geom_bond_distance
_geom_bond_site_symmetry_2
_geom_bond_publ_flag
C1 O2 1.4275(19) . ?
C1 H34 1.016(18) . ?
C1 H35 1.021(16) . ?
C1 H36 1.014(18) . ?
O2 C3 1.3690(16) . ?
C3 C12 1.374(2) . ?
C3 C4 1.411(2) . ?
C4 C5 1.359(2) . ?
C4 H37 0.973(16) . ?
C5 C6 1.424(2) . ?
C5 H38 0.992(16) . ?
C6 N7 1.3678(17) . ?
C6 C11 1.4167(19) . ?
N7 C8 1.3308(18) . ?
C8 C9 1.427(2) . ?
C8 C13 1.4980(19) . ?
C9 C10 1.3899(18) . ?
C9 C19 1.4910(19) . ?
C10 C11 1.4277(19) . ?
C10 C25 1.4864(19) . ?
C11 C12 1.4238(19) . ?
C12 H39 0.958(15) . ?
C13 C14 1.388(2) . ?
C13 C18 1.394(2) . ?
C14 C15 1.392(2) . ?
C14 H40 0.969(16) . ?
C15 C16 1.383(2) . ?
C15 H41 0.995(17) . ?
C16 C17 1.380(2) . ?
C16 H42 0.968(17) . ?
C17 C18 1.391(2) . ?
C17 H43 0.996(18) . ?
C18 H44 0.995(16) . ?
C19 C24 1.3964(19) . ?
C19 C20 1.3976(18) . ?
C20 C21 1.386(2) . ?
C20 H45 0.952(14) . ?
C21 C22 1.386(2) . ?
C21 H46 0.987(16) . ?
C22 C23 1.388(2) . ?
C22 H47 0.980(17) . ?
C23 C24 1.382(2) . ?
C23 H48 0.967(16) . ?
C24 H49 0.989(15) . ?
C25 C30 1.3960(18) . ?
C25 C26 1.3980(19) . ?
C26 C27 1.379(2) . ?
C26 H50 0.980(15) . ?
C27 C28 1.410(2) . ?
C27 H51 0.986(17) . ?
C28 N31 1.3835(19) . ?
C28 C29 1.406(2) . ?
C29 C30 1.380(2) . ?
C29 H52 0.965(15) . ?
C30 H53 1.016(17) . ?
N31 C32 1.447(2) . ?
N31 C33 1.453(2) . ?
C32 H54 1.01(2) . ?
C32 H55 1.01(2) . ?
C32 H56 1.04(2) . ?
C33 H57 1.01(2) . ?
C33 H58 0.96(2) . ?
C33 H59 0.97(2) . ?

loop_
_cod_related_entry_id
_cod_related_entry_database
_cod_related_entry_code
1 ChemSpider 21122852
